data_1503868
loop_
_publ_author_name
'Wang, Guan-Wu'
'Gao, Jie'

_publ_section_title
;
 Selective formation of spiro dihydrofurans and cyclopropanes through
 unexpected reaction of aldehydes with 1,3-dicarbonyl compounds.
;
_journal_issue 11
_journal_name_full 'Organic letters'
_journal_page_first 2385
_journal_page_last 2388
_journal_paper_doi 10.1021/ol900451d
_journal_volume 11
_journal_year 2009
_chemical_formula_sum 'C23 H25 N O6'
_chemical_formula_weight 411.44
_chemical_name_systematic
;
 ?
;
_space_group_IT_number 14
_symmetry_space_group_name_Hall '-P 2ybc'
_symmetry_space_group_name_H-M 'P 1 21/c 1'
_atom_sites_solution_hydrogens geom
_atom_sites_solution_primary direct
_atom_sites_solution_secondary difmap
_audit_creation_method SHELXL-97
_cell_angle_alpha 90.00
_cell_angle_beta 113.93(3)
_cell_angle_gamma 90.00
_cell_formula_units_Z 4
_cell_length_a 12.800(3)
_cell_length_b 16.100(3)
_cell_length_c 11.140(2)
_cell_measurement_temperature 293(2)
_cell_volume 2098.4(9)
_computing_structure_refinement 'SHELXL-97 (Sheldrick, 1997)'
_diffrn_ambient_temperature 293(2)
_diffrn_measured_fraction_theta_full 0.998
_diffrn_measured_fraction_theta_max 0.998
_diffrn_radiation_monochromator graphite
_diffrn_radiation_source 'fine-focus sealed tube'
_diffrn_radiation_type MoK\a
_diffrn_radiation_wavelength 0.71073
_diffrn_reflns_av_R_equivalents 0.0000
_diffrn_reflns_av_sigmaI/netI 0.0443
_diffrn_reflns_limit_h_max 14
_diffrn_reflns_limit_h_min -15
_diffrn_reflns_limit_k_max 19
_diffrn_reflns_limit_k_min 0
_diffrn_reflns_limit_l_max 13
_diffrn_reflns_limit_l_min 0
_diffrn_reflns_number 4109
_diffrn_reflns_theta_full 25.99
_diffrn_reflns_theta_max 25.99
_diffrn_reflns_theta_min 1.74
_exptl_absorpt_coefficient_mu 0.094
_exptl_absorpt_correction_T_max 0.9814
_exptl_absorpt_correction_T_min 0.9633
_exptl_crystal_density_diffrn 1.302
_exptl_crystal_density_method 'not measured'
_exptl_crystal_F_000 872
_exptl_crystal_size_max 0.40
_exptl_crystal_size_mid 0.30
_exptl_crystal_size_min 0.20
_refine_diff_density_max 0.412
_refine_diff_density_min -0.384
_refine_diff_density_rms 0.088
_refine_ls_extinction_method none
_refine_ls_goodness_of_fit_ref 1.002
_refine_ls_hydrogen_treatment mixed
_refine_ls_matrix_type full
_refine_ls_number_parameters 271
_refine_ls_number_reflns 4109
_refine_ls_number_restraints 0
_refine_ls_restrained_S_all 1.002
_refine_ls_R_factor_all 0.1269
_refine_ls_R_factor_gt 0.0736
_refine_ls_shift/su_max 0.000
_refine_ls_shift/su_mean 0.000
_refine_ls_structure_factor_coef Fsqd
_refine_ls_weighting_details 'calc w=1/[\s^2^(Fo^2^)+(0.0600P)^2^+7.0000P] where P=(Fo^2^+2Fc^2^)/3'
_refine_ls_weighting_scheme calc
_refine_ls_wR_factor_gt 0.1612
_refine_ls_wR_factor_ref 0.2229
_reflns_number_gt 2573
_reflns_number_total 4109
_reflns_threshold_expression >2sigma(I)
_cod_data_source_file ol900451d_si_002.cif
_cod_data_source_block x
_cod_original_cell_volume 2098.4(7)
_cod_database_code 1503868

loop_
_symmetry_equiv_pos_as_xyz
'x, y, z'
'-x, y+1/2, -z+1/2'
'-x, -y, -z'
'x, -y-1/2, z-1/2'

loop_
_atom_site_label
_atom_site_type_symbol
_atom_site_fract_x
_atom_site_fract_y
_atom_site_fract_z
_atom_site_U_iso_or_equiv
_atom_site_adp_type
_atom_site_occupancy
_atom_site_symmetry_multiplicity
_atom_site_calc_flag
_atom_site_refinement_flags
O1 O 0.3714(2) 0.1223(2) 0.4885(3) 0.0536(9) Uani 1 1 d .
O2 O 0.1025(3) 0.0636(2) 0.6401(4) 0.0645(10) Uani 1 1 d .
O3 O 0.2100(3) -0.22618(19) 0.5176(3) 0.0627(10) Uani 1 1 d .
O4 O 0.3149(2) 0.04227(16) 0.6608(3) 0.0382(7) Uani 1 1 d .
O5 O 0.1470(4) -0.0587(3) -0.0939(3) 0.0940(15) Uani 1 1 d .
O6 O 0.0167(3) -0.0873(2) -0.0266(3) 0.0641(10) Uani 1 1 d .
N N 0.1161(4) -0.0708(3) -0.0054(4) 0.0538(10) Uani 1 1 d .
C1 C 0.1557(5) 0.2609(3) 0.5005(5) 0.0621(14) Uani 1 1 d .
H1A H 0.1926 0.3036 0.4715 0.093 Uiso 1 1 calc R
H1B H 0.2120 0.2311 0.5722 0.093 Uiso 1 1 calc R
H1C H 0.1014 0.2857 0.5289 0.093 Uiso 1 1 calc R
C2 C 0.0058(4) 0.2484(3) 0.2753(5) 0.0570(12) Uani 1 1 d .
H2A H 0.0422 0.2912 0.2461 0.085 Uiso 1 1 calc R
H2B H -0.0489 0.2729 0.3034 0.085 Uiso 1 1 calc R
H2C H -0.0324 0.2104 0.2045 0.085 Uiso 1 1 calc R
C3 C 0.0949(4) 0.2019(3) 0.3888(4) 0.0432(10) Uani 1 1 d .
C4 C 0.1816(4) 0.1591(3) 0.3449(4) 0.0425(10) Uani 1 1 d .
H4A H 0.1416 0.1202 0.2746 0.051 Uiso 1 1 calc R
H4B H 0.2178 0.2005 0.3112 0.051 Uiso 1 1 calc R
C5 C 0.2701(3) 0.1143(2) 0.4557(4) 0.0345(9) Uani 1 1 d .
C6 C 0.2257(3) 0.0528(2) 0.5291(4) 0.0310(8) Uani 1 1 d .
C7 C 0.1176(3) 0.0825(3) 0.5446(4) 0.0387(9) Uani 1 1 d .
C8 C 0.0369(3) 0.1325(3) 0.4355(5) 0.0444(10) Uani 1 1 d .
H8A H -0.0187 0.1575 0.4633 0.053 Uiso 1 1 calc R
H8B H -0.0040 0.0961 0.3621 0.053 Uiso 1 1 calc R
C9 C 0.2012(3) -0.0392(2) 0.4673(4) 0.0340(8) Uani 1 1 d .
H9A H 0.1191 -0.0506 0.4344 0.041 Uiso 1 1 calc R
C10 C 0.2624(3) -0.0892(2) 0.5891(4) 0.0324(8) Uani 1 1 d .
C11 C 0.2611(3) -0.1781(2) 0.6074(4) 0.0407(10) Uani 1 1 d .
C12 C 0.3243(4) -0.2074(3) 0.7464(5) 0.0531(12) Uani 1 1 d .
H12A H 0.3471 -0.2646 0.7440 0.064 Uiso 1 1 calc R
H12B H 0.2716 -0.2068 0.7891 0.064 Uiso 1 1 calc R
C13 C 0.4295(4) -0.1580(3) 0.8305(4) 0.0433(10) Uani 1 1 d .
C14 C 0.3969(4) -0.0651(3) 0.8249(4) 0.0412(10) Uani 1 1 d .
H14A H 0.3572 -0.0554 0.8817 0.049 Uiso 1 1 calc R
H14B H 0.4657 -0.0315 0.8568 0.049 Uiso 1 1 calc R
C15 C 0.3234(3) -0.0401(2) 0.6907(4) 0.0350(9) Uani 1 1 d .
C16 C 0.5229(4) -0.1676(4) 0.7787(5) 0.0648(15) Uani 1 1 d .
H16A H 0.4939 -0.1498 0.6888 0.097 Uiso 1 1 calc R
H16B H 0.5456 -0.2248 0.7844 0.097 Uiso 1 1 calc R
H16C H 0.5876 -0.1342 0.8304 0.097 Uiso 1 1 calc R
C17 C 0.4758(5) -0.1876(3) 0.9735(5) 0.0645(14) Uani 1 1 d .
H17A H 0.4175 -0.1817 1.0064 0.097 Uiso 1 1 calc R
H17B H 0.5410 -0.1547 1.0258 0.097 Uiso 1 1 calc R
H17C H 0.4979 -0.2449 0.9780 0.097 Uiso 1 1 calc R
C18 C 0.2400(3) -0.0523(2) 0.3573(4) 0.0314(8) Uani 1 1 d .
C19 C 0.1612(3) -0.0563(2) 0.2288(4) 0.0353(9) Uani 1 1 d .
H19A H 0.0833 -0.0537 0.2088 0.042 Uiso 1 1 calc R
C20 C 0.2001(4) -0.0641(2) 0.1303(4) 0.0399(9) Uani 1 1 d .
C21 C 0.3126(4) -0.0663(3) 0.1541(4) 0.0446(10) Uani 1 1 d .
H21A H 0.3358 -0.0691 0.0851 0.054 Uiso 1 1 calc R
C22 C 0.3912(4) -0.0642(3) 0.2810(4) 0.0464(11) Uani 1 1 d .
H22A H 0.4688 -0.0672 0.2993 0.056 Uiso 1 1 calc R
C23 C 0.3557(3) -0.0577(2) 0.3827(4) 0.0370(9) Uani 1 1 d .
H23A H 0.4098 -0.0569 0.4690 0.044 Uiso 1 1 calc R

loop_
_atom_site_aniso_label
_atom_site_aniso_U_11
_atom_site_aniso_U_22
_atom_site_aniso_U_33
_atom_site_aniso_U_23
_atom_site_aniso_U_13
_atom_site_aniso_U_12
O1 0.0295(16) 0.0517(19) 0.078(2) 0.0165(16) 0.0203(15) -0.0044(13)
O2 0.066(2) 0.071(2) 0.078(2) 0.0204(19) 0.051(2) 0.0180(18)
O3 0.066(2) 0.0342(17) 0.071(2) -0.0068(16) 0.0107(18) -0.0044(16)
O4 0.0352(14) 0.0312(14) 0.0416(16) 0.0009(12) 0.0086(12) 0.0005(12)
O5 0.089(3) 0.149(4) 0.040(2) 0.002(2) 0.021(2) -0.030(3)
O6 0.053(2) 0.069(2) 0.055(2) 0.0015(17) 0.0064(17) -0.0075(18)
N 0.056(3) 0.058(3) 0.045(2) -0.0032(18) 0.018(2) -0.008(2)
C1 0.062(3) 0.051(3) 0.071(3) -0.009(2) 0.025(3) 0.004(2)
C2 0.055(3) 0.052(3) 0.054(3) 0.005(2) 0.012(2) 0.007(2)
C3 0.038(2) 0.040(2) 0.048(2) 0.0045(19) 0.0126(19) 0.0047(18)
C4 0.040(2) 0.045(2) 0.044(2) 0.0086(19) 0.0183(19) -0.0006(19)
C5 0.0265(19) 0.0296(19) 0.048(2) 0.0000(17) 0.0162(17) -0.0016(15)
C6 0.0238(17) 0.032(2) 0.037(2) 0.0046(16) 0.0123(15) 0.0044(15)
C7 0.033(2) 0.039(2) 0.052(2) -0.0003(18) 0.0261(19) -0.0011(17)
C8 0.031(2) 0.038(2) 0.063(3) 0.002(2) 0.018(2) 0.0038(17)
C9 0.0221(17) 0.033(2) 0.044(2) -0.0019(17) 0.0114(16) -0.0021(15)
C10 0.0232(17) 0.039(2) 0.0311(19) 0.0036(16) 0.0072(15) 0.0000(15)
C11 0.034(2) 0.028(2) 0.059(3) 0.0035(19) 0.017(2) 0.0016(17)
C12 0.058(3) 0.033(2) 0.066(3) 0.014(2) 0.022(2) 0.011(2)
C13 0.042(2) 0.042(2) 0.043(2) 0.0048(19) 0.0145(19) 0.0095(19)
C14 0.039(2) 0.036(2) 0.042(2) 0.0027(17) 0.0095(18) 0.0041(18)
C15 0.0285(19) 0.033(2) 0.047(2) 0.0062(17) 0.0187(17) 0.0027(16)
C16 0.052(3) 0.073(4) 0.070(3) 0.014(3) 0.026(3) 0.029(3)
C17 0.079(4) 0.054(3) 0.050(3) 0.009(2) 0.016(3) 0.019(3)
C18 0.0292(18) 0.0256(18) 0.042(2) -0.0014(16) 0.0171(17) -0.0008(15)
C19 0.0250(18) 0.032(2) 0.044(2) 0.0003(17) 0.0083(16) -0.0038(15)
C20 0.045(2) 0.034(2) 0.038(2) -0.0015(17) 0.0140(19) -0.0046(18)
C21 0.047(2) 0.046(2) 0.050(3) 0.001(2) 0.028(2) 0.000(2)
C22 0.040(2) 0.050(3) 0.058(3) -0.004(2) 0.029(2) -0.001(2)
C23 0.0254(18) 0.040(2) 0.042(2) -0.0019(17) 0.0104(17) -0.0024(16)

loop_
_atom_type_symbol
_atom_type_description
_atom_type_scat_dispersion_real
_atom_type_scat_dispersion_imag
_atom_type_scat_source
C C 0.0033 0.0016 'International Tables Vol C Tables 4.2.6.8 and 6.1.1.4'
H H 0.0000 0.0000 'International Tables Vol C Tables 4.2.6.8 and 6.1.1.4'
N N 0.0061 0.0033 'International Tables Vol C Tables 4.2.6.8 and 6.1.1.4'
O O 0.0106 0.0060 'International Tables Vol C Tables 4.2.6.8 and 6.1.1.4'

loop_
_geom_angle_atom_site_label_1
_geom_angle_atom_site_label_2
_geom_angle_atom_site_label_3
_geom_angle
C15 O4 C6 108.2(3)
O5 N O6 122.1(4)
O5 N C20 118.7(4)
O6 N C20 119.2(4)
C3 C1 H1A 109.5
C3 C1 H1B 109.5
H1A C1 H1B 109.5
C3 C1 H1C 109.5
H1A C1 H1C 109.5
H1B C1 H1C 109.5
C3 C2 H2A 109.5
C3 C2 H2B 109.5
H2A C2 H2B 109.5
C3 C2 H2C 109.5
H2A C2 H2C 109.5
H2B C2 H2C 109.5
C1 C3 C2 109.9(4)
C1 C3 C8 109.6(4)
C2 C3 C8 109.7(4)
C1 C3 C4 110.3(4)
C2 C3 C4 110.5(4)
C8 C3 C4 106.8(3)
C5 C4 C3 111.0(3)
C5 C4 H4A 109.4
C3 C4 H4A 109.4
C5 C4 H4B 109.4
C3 C4 H4B 109.4
H4A C4 H4B 108.0
O1 C5 C4 124.5(4)
O1 C5 C6 119.6(3)
C4 C5 C6 115.9(3)
O4 C6 C5 107.7(3)
O4 C6 C7 107.2(3)
C5 C6 C7 113.8(3)
O4 C6 C9 105.1(3)
C5 C6 C9 114.6(3)
C7 C6 C9 107.8(3)
O2 C7 C8 124.1(4)
O2 C7 C6 119.9(4)
C8 C7 C6 116.0(3)
C7 C8 C3 113.7(3)
C7 C8 H8A 108.8
C3 C8 H8A 108.8
C7 C8 H8B 108.8
C3 C8 H8B 108.8
H8A C8 H8B 107.7
C10 C9 C18 115.9(3)
C10 C9 C6 99.6(3)
C18 C9 C6 113.8(3)
C10 C9 H9A 109.0
C18 C9 H9A 109.0
C6 C9 H9A 109.0
C15 C10 C11 120.0(4)
C15 C10 C9 111.1(3)
C11 C10 C9 128.9(4)
O3 C11 C10 122.9(4)
O3 C11 C12 122.0(4)
C10 C11 C12 115.0(4)
C11 C12 C13 116.4(4)
C11 C12 H12A 108.2
C13 C12 H12A 108.2
C11 C12 H12B 108.2
C13 C12 H12B 108.2
H12A C12 H12B 107.3
C12 C13 C16 110.4(4)
C12 C13 C17 110.6(4)
C16 C13 C17 109.2(4)
C12 C13 C14 108.9(3)
C16 C13 C14 108.7(4)
C17 C13 C14 109.0(4)
C15 C14 C13 110.9(3)
C15 C14 H14A 109.5
C13 C14 H14A 109.5
C15 C14 H14B 109.5
C13 C14 H14B 109.5
H14A C14 H14B 108.0
C10 C15 O4 113.9(3)
C10 C15 C14 127.8(4)
O4 C15 C14 118.2(3)
C13 C16 H16A 109.5
C13 C16 H16B 109.5
H16A C16 H16B 109.5
C13 C16 H16C 109.5
H16A C16 H16C 109.5
H16B C16 H16C 109.5
C13 C17 H17A 109.5
C13 C17 H17B 109.5
H17A C17 H17B 109.5
C13 C17 H17C 109.5
H17A C17 H17C 109.5
H17B C17 H17C 109.5
C19 C18 C23 118.5(4)
C19 C18 C9 120.4(3)
C23 C18 C9 121.0(3)
C18 C19 C20 118.8(4)
C18 C19 H19A 120.6
C20 C19 H19A 120.6
C21 C20 C19 122.9(4)
C21 C20 N 118.6(4)
C19 C20 N 118.5(4)
C20 C21 C22 118.8(4)
C20 C21 H21A 120.6
C22 C21 H21A 120.6
C21 C22 C23 120.1(4)
C21 C22 H22A 120.0
C23 C22 H22A 120.0
C22 C23 C18 120.9(4)
C22 C23 H23A 119.6
C18 C23 H23A 119.6

loop_
_geom_bond_atom_site_label_1
_geom_bond_atom_site_label_2
_geom_bond_distance
O1 C5 1.203(4)
O2 C7 1.196(5)
O3 C11 1.224(5)
O4 C15 1.361(4)
O4 C6 1.458(4)
O5 N 1.218(5)
O6 N 1.224(5)
N C20 1.461(5)
C1 C3 1.507(6)
C1 H1A 0.9600
C1 H1B 0.9600
C1 H1C 0.9600
C2 C3 1.512(6)
C2 H2A 0.9600
C2 H2B 0.9600
C2 H2C 0.9600
C3 C8 1.544(6)
C3 C4 1.545(6)
C4 C5 1.481(5)
C4 H4A 0.9700
C4 H4B 0.9700
C5 C6 1.532(5)
C6 C7 1.539(5)
C6 C9 1.609(5)
C7 C8 1.474(6)
C8 H8A 0.9700
C8 H8B 0.9700
C9 C10 1.497(5)
C9 C18 1.512(5)
C9 H9A 0.9800
C10 C15 1.341(5)
C10 C11 1.447(5)
C11 C12 1.502(6)
C12 C13 1.516(6)
C12 H12A 0.9700
C12 H12B 0.9700
C13 C16 1.531(6)
C13 C17 1.533(6)
C13 C14 1.549(6)
C14 C15 1.463(5)
C14 H14A 0.9700
C14 H14B 0.9700
C16 H16A 0.9600
C16 H16B 0.9600
C16 H16C 0.9600
C17 H17A 0.9600
C17 H17B 0.9600
C17 H17C 0.9600
C18 C19 1.378(5)
C18 C23 1.394(5)
C19 C20 1.384(6)
C19 H19A 0.9300
C20 C21 1.355(6)
C21 C22 1.363(6)
C21 H21A 0.9300
C22 C23 1.385(6)
C22 H22A 0.9300
C23 H23A 0.9300

loop_
_geom_torsion_atom_site_label_1
_geom_torsion_atom_site_label_2
_geom_torsion_atom_site_label_3
_geom_torsion_atom_site_label_4
_geom_torsion
C1 C3 C4 C5 57.6(5)
C2 C3 C4 C5 179.3(4)
C8 C3 C4 C5 -61.4(4)
C3 C4 C5 O1 -128.2(4)
C3 C4 C5 C6 53.0(5)
C15 O4 C6 C5 -136.4(3)
C15 O4 C6 C7 100.8(3)
C15 O4 C6 C9 -13.8(4)
O1 C5 C6 O4 24.9(5)
C4 C5 C6 O4 -156.3(3)
O1 C5 C6 C7 143.6(4)
C4 C5 C6 C7 -37.6(5)
O1 C5 C6 C9 -91.7(4)
C4 C5 C6 C9 87.1(4)
O4 C6 C7 O2 -28.3(5)
C5 C6 C7 O2 -147.2(4)
C9 C6 C7 O2 84.5(5)
O4 C6 C7 C8 152.8(3)
C5 C6 C7 C8 33.9(5)
C9 C6 C7 C8 -94.4(4)
O2 C7 C8 C3 134.6(5)
C6 C7 C8 C3 -46.6(5)
C1 C3 C8 C7 -60.5(5)
C2 C3 C8 C7 178.8(4)
C4 C3 C8 C7 59.0(5)
O4 C6 C9 C10 13.2(3)
C5 C6 C9 C10 131.2(3)
C7 C6 C9 C10 -101.0(3)
O4 C6 C9 C18 -110.8(3)
C5 C6 C9 C18 7.2(4)
C7 C6 C9 C18 135.1(3)
C18 C9 C10 C15 113.8(4)
C6 C9 C10 C15 -8.7(4)
C18 C9 C10 C11 -67.2(5)
C6 C9 C10 C11 170.3(4)
C15 C10 C11 O3 -177.7(4)
C9 C10 C11 O3 3.5(7)
C15 C10 C11 C12 4.2(6)
C9 C10 C11 C12 -174.6(4)
O3 C11 C12 C13 148.5(4)
C10 C11 C12 C13 -33.4(6)
C11 C12 C13 C16 -66.5(5)
C11 C12 C13 C17 172.6(4)
C11 C12 C13 C14 52.9(5)
C12 C13 C14 C15 -43.1(5)
C16 C13 C14 C15 77.2(5)
C17 C13 C14 C15 -163.9(4)
C11 C10 C15 O4 -178.4(3)
C9 C10 C15 O4 0.6(5)
C11 C10 C15 C14 2.6(6)
C9 C10 C15 C14 -178.4(4)
C6 O4 C15 C10 8.9(4)
C6 O4 C15 C14 -172.0(3)
C13 C14 C15 C10 18.4(6)
C13 C14 C15 O4 -160.6(3)
C10 C9 C18 C19 139.4(4)
C6 C9 C18 C19 -106.0(4)
C10 C9 C18 C23 -42.8(5)
C6 C9 C18 C23 71.8(4)
C23 C18 C19 C20 -1.0(5)
C9 C18 C19 C20 176.8(3)
C18 C19 C20 C21 -1.5(6)
C18 C19 C20 N 178.2(4)
O5 N C20 C21 -17.0(7)
O6 N C20 C21 164.0(4)
O5 N C20 C19 163.4(5)
O6 N C20 C19 -15.6(6)
C19 C20 C21 C22 2.9(6)
N C20 C21 C22 -176.7(4)
C20 C21 C22 C23 -1.8(7)
C21 C22 C23 C18 -0.6(6)
C19 C18 C23 C22 2.1(6)
C9 C18 C23 C22 -175.8(4)
